data_7110675
loop_
_publ_author_name
'Ohkita, Masakazu'
'Suzuki, Takanori'
'Tsuji, Takashi'

_publ_section_title
;
 Synthesis and reaction of 1,4-acetal-bridged
 2,3,5,6-tetramethylidene-bicyclo[2.2.0]hexane: the first Diels--Alder
 route to Dewar benzenes
;
_journal_issue 19
_journal_name_full 'Chemical Communications'
_journal_page_first 1999
_journal_paper_doi 10.1039/a906239d
_journal_year 1999
_chemical_formula_moiety 'C30 H34 O10 '
_chemical_formula_sum 'C30 H34 O10'
_chemical_formula_weight 554.59
_space_group_IT_number 14
_symmetry_cell_setting monoclinic
_symmetry_Int_Tables_number 14
_symmetry_space_group_name_Hall '-P 2yn'
_symmetry_space_group_name_H-M 'P 1 21/n 1'
_audit_creation_date 'Thu Aug 19 17:51:42 1999'
_audit_creation_method 'from TEXRAY.INF file'
_cell_angle_alpha 90
_cell_angle_beta 101.77(1)
_cell_angle_gamma 90
_cell_formula_units_Z 4
_cell_length_a 7.814(2)
_cell_length_b 20.404(2)
_cell_length_c 17.643(2)
_cell_measurement_reflns_used 24
_cell_measurement_temperature 296.2
_cell_measurement_theta_max 15.0
_cell_measurement_theta_min 14.7
_cell_volume 2753.8(8)
_computing_cell_refinement 'Rigaku/AFC Diffractometer Control'
_computing_data_collection 'Rigaku/AFC Diffractometer Control'
_computing_data_reduction teXsan
_computing_publication_material teXsan
_computing_structure_refinement teXsan
_computing_structure_solution SAPI91
_diffrn_ambient_temperature 296.2
_diffrn_measurement_device_type 'Rigaku AFC7R'
_diffrn_measurement_method \w-2\q
_diffrn_orient_matrix_UB_11 -0.02267
_diffrn_orient_matrix_UB_12 -0.04821
_diffrn_orient_matrix_UB_13 0.00077
_diffrn_orient_matrix_UB_21 0.04973
_diffrn_orient_matrix_UB_22 -0.00100
_diffrn_orient_matrix_UB_23 0.05690
_diffrn_orient_matrix_UB_31 -0.11875
_diffrn_orient_matrix_UB_32 0.00878
_diffrn_orient_matrix_UB_33 0.01069
_diffrn_radiation_detector 'scintillation counter'
_diffrn_radiation_monochromator graphite
_diffrn_radiation_source 'Rigaku rotating anode'
_diffrn_radiation_type 'Mo K\a'
_diffrn_radiation_wavelength 0.7107
_diffrn_reflns_av_R_equivalents 0.010
_diffrn_reflns_av_sigmaI/netI 0.042
_diffrn_reflns_limit_h_max 0
_diffrn_reflns_limit_h_min -10
_diffrn_reflns_limit_k_max 26
_diffrn_reflns_limit_k_min 0
_diffrn_reflns_limit_l_max 22
_diffrn_reflns_limit_l_min -22
_diffrn_reflns_number 6957
_diffrn_reflns_reduction_process 'Lp corrections applied'
_diffrn_reflns_theta_max 27.52
_diffrn_reflns_theta_min 2.56
_diffrn_standards_decay_% -1.90
_diffrn_standards_interval_count 150
_diffrn_standards_number 3
_exptl_absorpt_coefficient_mu 0.100
_exptl_absorpt_correction_type none
_exptl_crystal_colour colorless
_exptl_crystal_density_diffrn 1.338
_exptl_crystal_density_meas 1.300
_exptl_crystal_description prismatic
_exptl_crystal_F_000 1176.00
_exptl_crystal_size_max 0.200
_exptl_crystal_size_mid 0.200
_exptl_crystal_size_min 0.200
_refine_diff_density_max 0.22
_refine_diff_density_min -0.15
_refine_ls_extinction_coef 0.0041(2)
_refine_ls_extinction_method 'Zachariasen(1967) type 2 Gaussian isotropic'
_refine_ls_goodness_of_fit_ref 1.948
_refine_ls_hydrogen_treatment noref
_refine_ls_matrix_type full
_refine_ls_number_constraints 0
_refine_ls_number_parameters 362
_refine_ls_number_reflns 3903
_refine_ls_number_restraints 0
_refine_ls_R_factor_all 0.0409
_refine_ls_R_factor_gt 0.0409
_refine_ls_shift/su_max 0.0010
_refine_ls_shift/su_mean 0.0000
_refine_ls_structure_factor_coef F
_refine_ls_weighting_scheme unit
_refine_ls_wR_factor_gt 0.0370
_refine_ls_wR_factor_ref 0.0370
_reflns_number_gt 3903
_reflns_number_total 6494
_reflns_threshold_expression >2.0sigma(I)
_cod_data_source_file 906239dsup1.cif
_cod_data_source_block tsujimo05
_cod_depositor_comments
;
The following automatic conversions were performed:
'_reflns_observed_expression' tag replaced with
'_reflns_threshold_expression' tag as specified in the replacement
file
'cod-tools/trunk/perl-scripts/inputs/replacement_tags.lst'.

'_atom_site_calc_flags'
tag replaced with '_atom_site_calc_flag' tag as specified in the
replacement file
'cod-tools/trunk/perl-scripts/inputs/replacement_tags.lst'.

'_atom_type_scat_imag'
tag replaced with '_atom_type_scat_dispersion_imag' tag as specified
in the replacement file
'cod-tools/trunk/perl-scripts/inputs/replacement_tags.lst'.

Automatic conversion script
Id: cif_correct_tags 3137 2015-03-23 15:08:43Z antanas 
;
_cod_original_cell_volume 2753.8(6)
_cod_original_sg_symbol_H-M 'P 21/n       '
_cod_original_formula_sum 'C30 H34 O10 '
_cod_database_code 7110675

loop_
_symmetry_equiv_pos_as_xyz
x,y,z
1/2-x,1/2+y,1/2-z
-x,-y,-z
1/2+x,1/2-y,1/2+z

loop_
_atom_site_label
_atom_site_type_symbol
_atom_site_fract_x
_atom_site_fract_y
_atom_site_fract_z
_atom_site_U_iso_or_equiv
_atom_site_adp_type
_atom_site_occupancy
_atom_site_calc_flag
O(1) O 1.0633(2) 0.37631(10) 0.53979(10) 0.0731(6) Uani 1.00 d
O(2) O 0.8402(2) 0.44492(8) 0.50445(9) 0.0531(5) Uani 1.00 d
O(3) O 0.4907(2) 0.42452(8) 0.3932(1) 0.0589(5) Uani 1.00 d
O(4) O 0.6755(2) 0.49736(7) 0.35869(9) 0.0484(5) Uani 1.00 d
O(5) O 0.3397(2) 0.06761(9) 0.2884(1) 0.0862(7) Uani 1.00 d
O(6) O 0.5032(2) -0.01911(8) 0.2772(1) 0.0575(5) Uani 1.00 d
O(7) O 0.9293(3) -0.02958(10) 0.3827(1) 0.0891(8) Uani 1.00 d
O(8) O 0.7015(2) 0.00736(9) 0.42850(10) 0.0650(6) Uani 1.00 d
O(9) O 1.1521(2) 0.20106(7) 0.16664(9) 0.0484(4) Uani 1.00 d
O(10) O 0.9753(2) 0.29068(7) 0.11595(8) 0.0438(4) Uani 1.00 d
C(1) C 1.0107(3) 0.23077(10) 0.2721(1) 0.0373(5) Uani 1.00 d
C(2) C 0.9696(3) 0.29038(10) 0.3187(1) 0.0382(5) Uani 1.00 d
C(3) C 0.8214(3) 0.30526(10) 0.2699(1) 0.0386(6) Uani 1.00 d
C(4) C 0.8290(3) 0.24828(10) 0.2151(1) 0.0362(5) Uani 1.00 d
C(5) C 0.7673(3) 0.18247(10) 0.2426(1) 0.0369(5) Uani 1.00 d
C(6) C 0.9200(3) 0.16768(10) 0.2881(1) 0.0369(5) Uani 1.00 d
C(7) C 1.0350(3) 0.3212(1) 0.3947(1) 0.0439(6) Uani 1.00 d
C(8) C 0.9026(3) 0.3710(1) 0.4107(1) 0.0394(6) Uani 1.00 d
C(9) C 0.7565(3) 0.38758(10) 0.3600(1) 0.0379(6) Uani 1.00 d
C(10) C 0.6970(3) 0.3569(1) 0.2811(1) 0.0443(6) Uani 1.00 d
C(11) C 0.6059(3) 0.1442(1) 0.2348(1) 0.0415(6) Uani 1.00 d
C(12) C 0.6378(3) 0.08465(10) 0.2859(1) 0.0398(6) Uani 1.00 d
C(13) C 0.7924(3) 0.06944(10) 0.3317(1) 0.0399(6) Uani 1.00 d
C(14) C 0.9562(3) 0.1094(1) 0.3378(1) 0.0443(6) Uani 1.00 d
C(15) C 0.9461(3) 0.3975(1) 0.4911(1) 0.0422(6) Uani 1.00 d
C(16) C 0.8649(3) 0.4698(1) 0.5822(1) 0.0561(7) Uani 1.00 d
C(17) C 0.6269(3) 0.4378(1) 0.3753(1) 0.0403(6) Uani 1.00 d
C(18) C 0.5619(3) 0.5504(1) 0.3712(2) 0.0606(8) Uani 1.00 d
C(19) C 0.4776(3) 0.0444(1) 0.2851(1) 0.0467(6) Uani 1.00 d
C(20) C 0.3570(4) -0.0613(1) 0.2809(2) 0.0778(10) Uani 1.00 d
C(21) C 0.8160(3) 0.0099(1) 0.3824(1) 0.0523(7) Uani 1.00 d
C(22) C 0.7135(5) -0.0493(2) 0.4787(2) 0.103(1) Uani 1.00 d
C(23) C 1.1787(3) 0.2288(1) 0.2426(1) 0.0460(6) Uani 1.00 d
C(24) C 0.8194(3) 0.2597(1) 0.1295(1) 0.0428(6) Uani 1.00 d
C(25) C 1.1106(3) 0.2470(1) 0.1045(1) 0.0476(6) Uani 1.00 d
C(26) C 1.2652(3) 0.2904(1) 0.0980(2) 0.0615(8) Uani 1.00 d
C(27) C 1.2288(4) 0.3329(1) 0.0259(2) 0.077(1) Uani 1.00 d
C(28) C 1.1689(5) 0.2921(2) -0.0472(2) 0.091(1) Uani 1.00 d
C(29) C 1.0160(4) 0.2487(1) -0.0408(2) 0.0748(10) Uani 1.00 d
C(30) C 1.0570(4) 0.2060(1) 0.0314(1) 0.0585(8) Uani 1.00 d
H(1) H 1.0562 0.2889 0.4344 0.0548 Uiso 1.00 calc
H(2) H 1.1451 0.3431 0.3943 0.0548 Uiso 1.00 calc
H(3) H 0.6905 0.3899 0.2413 0.0565 Uiso 1.00 calc
H(4) H 0.5821 0.3385 0.2761 0.0565 Uiso 1.00 calc
H(5) H 0.5162 0.1708 0.2493 0.0524 Uiso 1.00 calc
H(6) H 0.5661 0.1313 0.1819 0.0524 Uiso 1.00 calc
H(7) H 1.0463 0.0835 0.3220 0.0552 Uiso 1.00 calc
H(8) H 0.9995 0.1226 0.3904 0.0552 Uiso 1.00 calc
H(9) H 0.8489 0.4350 0.6175 0.0690 Uiso 1.00 calc
H(10) H 0.9800 0.4867 0.5989 0.0690 Uiso 1.00 calc
H(11) H 0.7825 0.5034 0.5861 0.0690 Uiso 1.00 calc
H(12) H 0.6056 0.5913 0.3580 0.0757 Uiso 1.00 calc
H(13) H 0.4468 0.5442 0.3407 0.0757 Uiso 1.00 calc
H(14) H 0.5523 0.5520 0.4248 0.0757 Uiso 1.00 calc
H(15) H 0.3223 -0.0560 0.3308 0.0931 Uiso 1.00 calc
H(16) H 0.2565 -0.0500 0.2419 0.0931 Uiso 1.00 calc
H(17) H 0.3839 -0.1060 0.2757 0.0931 Uiso 1.00 calc
H(18) H 0.6273 -0.0473 0.5102 0.1239 Uiso 1.00 calc
H(19) H 0.6957 -0.0887 0.4488 0.1239 Uiso 1.00 calc
H(20) H 0.8265 -0.0515 0.5123 0.1239 Uiso 1.00 calc
H(21) H 1.2657 0.2031 0.2773 0.0577 Uiso 1.00 calc
H(22) H 1.2262 0.2724 0.2418 0.0577 Uiso 1.00 calc
H(23) H 0.7199 0.2871 0.1090 0.0548 Uiso 1.00 calc
H(24) H 0.8025 0.2188 0.1021 0.0548 Uiso 1.00 calc
H(25) H 1.2950 0.3175 0.1438 0.0765 Uiso 1.00 calc
H(26) H 1.3665 0.2631 0.0971 0.0765 Uiso 1.00 calc
H(27) H 1.1356 0.3633 0.0295 0.0933 Uiso 1.00 calc
H(28) H 1.3291 0.3581 0.0213 0.0933 Uiso 1.00 calc
H(29) H 1.1409 0.3194 -0.0922 0.1055 Uiso 1.00 calc
H(30) H 1.2655 0.2640 -0.0543 0.1055 Uiso 1.00 calc
H(31) H 0.9161 0.2763 -0.0384 0.0919 Uiso 1.00 calc
H(32) H 0.9825 0.2219 -0.0867 0.0919 Uiso 1.00 calc
H(33) H 1.1504 0.1761 0.0270 0.0734 Uiso 1.00 calc
H(34) H 0.9570 0.1794 0.0357 0.0734 Uiso 1.00 calc

loop_
_atom_site_aniso_label
_atom_site_aniso_U_11
_atom_site_aniso_U_22
_atom_site_aniso_U_33
_atom_site_aniso_U_12
_atom_site_aniso_U_13
_atom_site_aniso_U_23
O(1) 0.077(1) 0.085(1) 0.048(1) 0.035(1) -0.0084(9) -0.0164(10)
O(2) 0.0591(10) 0.0573(10) 0.0409(8) 0.0149(8) 0.0055(7) -0.0102(8)
O(3) 0.0484(9) 0.0465(9) 0.088(1) 0.0031(8) 0.0284(9) 0.0005(9)
O(4) 0.0519(9) 0.0358(8) 0.0613(10) 0.0068(7) 0.0209(8) 0.0045(7)
O(5) 0.049(1) 0.054(1) 0.163(2) 0.0046(9) 0.039(1) 0.020(1)
O(6) 0.057(1) 0.0407(9) 0.074(1) -0.0074(8) 0.0119(9) -0.0035(8)
O(7) 0.072(1) 0.059(1) 0.135(2) 0.025(1) 0.019(1) 0.033(1)
O(8) 0.081(1) 0.060(1) 0.054(1) -0.0012(10) 0.0133(9) 0.0203(9)
O(9) 0.0608(10) 0.0402(8) 0.0503(9) 0.0092(7) 0.0255(8) 0.0027(7)
O(10) 0.0507(9) 0.0356(8) 0.0506(9) 0.0014(7) 0.0229(7) 0.0023(7)
C(1) 0.036(1) 0.038(1) 0.039(1) 0.0027(9) 0.0095(9) -0.0016(9)
C(2) 0.037(1) 0.038(1) 0.041(1) 0.0024(9) 0.0103(9) -0.0041(9)
C(3) 0.041(1) 0.037(1) 0.038(1) 0.0023(9) 0.0104(9) -0.0024(9)
C(4) 0.035(1) 0.038(1) 0.036(1) 0.0025(9) 0.0093(8) -0.0009(9)
C(5) 0.041(1) 0.037(1) 0.033(1) 0.0009(9) 0.0103(9) -0.0018(8)
C(6) 0.038(1) 0.037(1) 0.037(1) 0.0028(9) 0.0115(9) -0.0010(9)
C(7) 0.043(1) 0.044(1) 0.043(1) 0.0080(10) 0.0062(10) -0.0038(10)
C(8) 0.043(1) 0.037(1) 0.039(1) 0.0009(9) 0.0090(9) -0.0030(9)
C(9) 0.041(1) 0.034(1) 0.040(1) 0.0043(9) 0.0112(9) -0.0012(9)
C(10) 0.045(1) 0.045(1) 0.041(1) 0.0090(10) 0.0040(10) -0.0037(10)
C(11) 0.039(1) 0.045(1) 0.040(1) 0.0005(9) 0.0075(9) 0.0048(9)
C(12) 0.043(1) 0.037(1) 0.041(1) 0.0024(9) 0.0123(9) -0.0006(9)
C(13) 0.043(1) 0.035(1) 0.042(1) 0.0051(9) 0.0104(9) 0.0027(9)
C(14) 0.043(1) 0.043(1) 0.047(1) 0.0042(10) 0.0085(10) 0.0032(10)
C(15) 0.044(1) 0.041(1) 0.042(1) 0.0015(10) 0.0081(10) -0.0021(10)
C(16) 0.064(2) 0.062(2) 0.044(1) 0.006(1) 0.014(1) -0.012(1)
C(17) 0.042(1) 0.037(1) 0.041(1) 0.0040(9) 0.0081(9) -0.0010(9)
C(18) 0.061(2) 0.038(1) 0.086(2) 0.012(1) 0.022(1) 0.005(1)
C(19) 0.046(1) 0.043(1) 0.051(1) 0.001(1) 0.009(1) 0.008(1)
C(20) 0.073(2) 0.050(2) 0.106(2) -0.020(1) 0.009(2) 0.011(2)
C(21) 0.051(1) 0.041(1) 0.060(2) 0.000(1) 0.000(1) 0.008(1)
C(22) 0.114(3) 0.095(3) 0.090(2) -0.020(2) 0.001(2) 0.055(2)
C(23) 0.040(1) 0.050(1) 0.049(1) 0.004(1) 0.0142(10) -0.002(1)
C(24) 0.043(1) 0.047(1) 0.040(1) -0.0012(10) 0.0128(9) 0.0007(10)
C(25) 0.058(1) 0.040(1) 0.052(1) 0.006(1) 0.028(1) 0.003(1)
C(26) 0.057(2) 0.057(1) 0.079(2) -0.001(1) 0.035(1) 0.008(1)
C(27) 0.086(2) 0.062(2) 0.096(2) -0.005(2) 0.052(2) 0.020(2)
C(28) 0.130(3) 0.085(2) 0.076(2) 0.008(2) 0.063(2) 0.023(2)
C(29) 0.118(3) 0.064(2) 0.050(2) 0.004(2) 0.036(2) 0.005(1)
C(30) 0.086(2) 0.045(1) 0.052(1) 0.004(1) 0.033(1) -0.004(1)

loop_
_atom_type_symbol
_atom_type_description
_atom_type_scat_dispersion_real
_atom_type_scat_dispersion_imag
_atom_type_scat_source
C C 0.003 0.002
;International Tables for Crystallography
(1992, Vol. C, Tables 4.2.6.8 and 6.1.1.1)
;
H H 0.000 0.000
;International Tables for Crystallography
(1992, Vol. C, Table 6.1.1.2)
;
O O 0.011 0.006
;International Tables for Crystallography
(1992, Vol. C, Tables 4.2.6.8 and 6.1.1.1)
;

loop_
_geom_angle_atom_site_label_1
_geom_angle_atom_site_label_2
_geom_angle_atom_site_label_3
_geom_angle
_geom_angle_site_symmetry_1
_geom_angle_site_symmetry_2
_geom_angle_site_symmetry_3
_geom_angle_publ_flag
C(15) O(2) C(16) 117.4(2) 1_555 1_555 1_555 yes
C(17) O(4) C(18) 116.2(2) 1_555 1_555 1_555 yes
C(19) O(6) C(20) 116.2(2) 1_555 1_555 1_555 yes
C(21) O(8) C(22) 116.0(2) 1_555 1_555 1_555 yes
C(23) O(9) C(25) 115.3(2) 1_555 1_555 1_555 yes
C(24) O(10) C(25) 115.2(2) 1_555 1_555 1_555 yes
C(2) C(1) C(4) 84.5(1) 1_555 1_555 1_555 yes
C(2) C(1) C(6) 114.4(2) 1_555 1_555 1_555 yes
C(2) C(1) C(23) 119.8(2) 1_555 1_555 1_555 yes
C(4) C(1) C(6) 85.3(1) 1_555 1_555 1_555 yes
C(4) C(1) C(23) 120.7(2) 1_555 1_555 1_555 yes
C(6) C(1) C(23) 120.8(2) 1_555 1_555 1_555 yes
C(1) C(2) C(3) 94.8(2) 1_555 1_555 1_555 yes
C(1) C(2) C(7) 138.7(2) 1_555 1_555 1_555 yes
C(3) C(2) C(7) 125.9(2) 1_555 1_555 1_555 yes
C(2) C(3) C(4) 95.5(2) 1_555 1_555 1_555 yes
C(2) C(3) C(10) 125.9(2) 1_555 1_555 1_555 yes
C(4) C(3) C(10) 138.1(2) 1_555 1_555 1_555 yes
C(1) C(4) C(3) 85.2(1) 1_555 1_555 1_555 yes
C(1) C(4) C(5) 84.4(1) 1_555 1_555 1_555 yes
C(1) C(4) C(24) 121.1(2) 1_555 1_555 1_555 yes
C(3) C(4) C(5) 114.3(2) 1_555 1_555 1_555 yes
C(3) C(4) C(24) 121.1(2) 1_555 1_555 1_555 yes
C(5) C(4) C(24) 119.5(2) 1_555 1_555 1_555 yes
C(4) C(5) C(6) 95.0(2) 1_555 1_555 1_555 yes
C(4) C(5) C(11) 139.0(2) 1_555 1_555 1_555 yes
C(6) C(5) C(11) 125.8(2) 1_555 1_555 1_555 yes
C(1) C(6) C(5) 95.2(2) 1_555 1_555 1_555 yes
C(1) C(6) C(14) 138.9(2) 1_555 1_555 1_555 yes
C(5) C(6) C(14) 125.7(2) 1_555 1_555 1_555 yes
C(2) C(7) C(8) 109.3(2) 1_555 1_555 1_555 yes
C(2) C(7) H(1) 110.5(2) 1_555 1_555 1_555 no
C(2) C(7) H(2) 109.4(2) 1_555 1_555 1_555 no
C(8) C(7) H(1) 110.5(2) 1_555 1_555 1_555 no
C(8) C(7) H(2) 109.4(2) 1_555 1_555 1_555 no
H(1) C(7) H(2) 107.7(2) 1_555 1_555 1_555 no
C(7) C(8) C(9) 124.4(2) 1_555 1_555 1_555 yes
C(7) C(8) C(15) 112.8(2) 1_555 1_555 1_555 yes
C(9) C(8) C(15) 122.7(2) 1_555 1_555 1_555 yes
C(8) C(9) C(10) 124.7(2) 1_555 1_555 1_555 yes
C(8) C(9) C(17) 124.4(2) 1_555 1_555 1_555 yes
C(10) C(9) C(17) 110.8(2) 1_555 1_555 1_555 yes
C(3) C(10) C(9) 109.4(2) 1_555 1_555 1_555 yes
C(3) C(10) H(3) 109.8(2) 1_555 1_555 1_555 no
C(3) C(10) H(4) 109.8(2) 1_555 1_555 1_555 no
C(9) C(10) H(3) 110.0(2) 1_555 1_555 1_555 no
C(9) C(10) H(4) 110.6(2) 1_555 1_555 1_555 no
H(3) C(10) H(4) 107.2(2) 1_555 1_555 1_555 no
C(5) C(11) C(12) 109.9(2) 1_555 1_555 1_555 yes
C(5) C(11) H(5) 109.5(2) 1_555 1_555 1_555 no
C(5) C(11) H(6) 109.8(2) 1_555 1_555 1_555 no
C(12) C(11) H(5) 109.7(2) 1_555 1_555 1_555 no
C(12) C(11) H(6) 110.1(2) 1_555 1_555 1_555 no
H(5) C(11) H(6) 107.7(2) 1_555 1_555 1_555 no
C(11) C(12) C(13) 124.4(2) 1_555 1_555 1_555 yes
C(11) C(12) C(19) 113.7(2) 1_555 1_555 1_555 yes
C(13) C(12) C(19) 121.8(2) 1_555 1_555 1_555 yes
C(12) C(13) C(14) 124.4(2) 1_555 1_555 1_555 yes
C(12) C(13) C(21) 122.1(2) 1_555 1_555 1_555 yes
C(14) C(13) C(21) 113.5(2) 1_555 1_555 1_555 yes
C(6) C(14) C(13) 109.8(2) 1_555 1_555 1_555 yes
C(6) C(14) H(7) 109.5(2) 1_555 1_555 1_555 no
C(6) C(14) H(8) 109.8(2) 1_555 1_555 1_555 no
C(13) C(14) H(7) 110.0(2) 1_555 1_555 1_555 no
C(13) C(14) H(8) 110.4(2) 1_555 1_555 1_555 no
H(7) C(14) H(8) 107.4(2) 1_555 1_555 1_555 no
O(1) C(15) O(2) 123.3(2) 1_555 1_555 1_555 yes
O(1) C(15) C(8) 122.9(2) 1_555 1_555 1_555 yes
O(2) C(15) C(8) 113.9(2) 1_555 1_555 1_555 yes
O(2) C(16) H(9) 110.2(2) 1_555 1_555 1_555 no
O(2) C(16) H(10) 110.9(2) 1_555 1_555 1_555 no
O(2) C(16) H(11) 111.2(2) 1_555 1_555 1_555 no
H(9) C(16) H(10) 107.8(2) 1_555 1_555 1_555 no
H(9) C(16) H(11) 107.7(2) 1_555 1_555 1_555 no
H(10) C(16) H(11) 109.0(2) 1_555 1_555 1_555 no
O(3) C(17) O(4) 125.0(2) 1_555 1_555 1_555 yes
O(3) C(17) C(9) 124.0(2) 1_555 1_555 1_555 yes
O(4) C(17) C(9) 110.6(2) 1_555 1_555 1_555 yes
O(4) C(18) H(12) 111.1(2) 1_555 1_555 1_555 no
O(4) C(18) H(13) 110.6(2) 1_555 1_555 1_555 no
O(4) C(18) H(14) 110.3(2) 1_555 1_555 1_555 no
H(12) C(18) H(13) 108.9(2) 1_555 1_555 1_555 no
H(12) C(18) H(14) 108.3(3) 1_555 1_555 1_555 no
H(13) C(18) H(14) 107.6(2) 1_555 1_555 1_555 no
O(5) C(19) O(6) 123.6(2) 1_555 1_555 1_555 yes
O(5) C(19) C(12) 123.1(2) 1_555 1_555 1_555 yes
O(6) C(19) C(12) 113.3(2) 1_555 1_555 1_555 yes
O(6) C(20) H(15) 110.1(3) 1_555 1_555 1_555 no
O(6) C(20) H(16) 111.4(2) 1_555 1_555 1_555 no
O(6) C(20) H(17) 112.2(3) 1_555 1_555 1_555 no
H(15) C(20) H(16) 106.3(3) 1_555 1_555 1_555 no
H(15) C(20) H(17) 107.6(3) 1_555 1_555 1_555 no
H(16) C(20) H(17) 109.0(3) 1_555 1_555 1_555 no
O(7) C(21) O(8) 124.2(2) 1_555 1_555 1_555 yes
O(7) C(21) C(13) 123.3(2) 1_555 1_555 1_555 yes
O(8) C(21) C(13) 112.4(2) 1_555 1_555 1_555 yes
O(8) C(22) H(18) 110.8(3) 1_555 1_555 1_555 no
O(8) C(22) H(19) 110.5(3) 1_555 1_555 1_555 no
O(8) C(22) H(20) 110.7(3) 1_555 1_555 1_555 no
H(18) C(22) H(19) 108.4(3) 1_555 1_555 1_555 no
H(18) C(22) H(20) 108.2(3) 1_555 1_555 1_555 no
H(19) C(22) H(20) 108.3(4) 1_555 1_555 1_555 no
O(9) C(23) C(1) 111.3(2) 1_555 1_555 1_555 yes
O(9) C(23) H(21) 109.1(2) 1_555 1_555 1_555 no
O(9) C(23) H(22) 109.5(2) 1_555 1_555 1_555 no
C(1) C(23) H(21) 110.2(2) 1_555 1_555 1_555 no
C(1) C(23) H(22) 110.1(2) 1_555 1_555 1_555 no
H(21) C(23) H(22) 106.6(2) 1_555 1_555 1_555 no
O(10) C(24) C(4) 111.3(2) 1_555 1_555 1_555 yes
O(10) C(24) H(23) 109.1(2) 1_555 1_555 1_555 no
O(10) C(24) H(24) 109.5(2) 1_555 1_555 1_555 no
C(4) C(24) H(23) 109.5(2) 1_555 1_555 1_555 no
C(4) C(24) H(24) 110.1(2) 1_555 1_555 1_555 no
H(23) C(24) H(24) 107.2(2) 1_555 1_555 1_555 no
O(9) C(25) O(10) 111.0(2) 1_555 1_555 1_555 yes
O(9) C(25) C(26) 112.3(2) 1_555 1_555 1_555 yes
O(9) C(25) C(30) 105.6(2) 1_555 1_555 1_555 yes
O(10) C(25) C(26) 105.7(2) 1_555 1_555 1_555 yes
O(10) C(25) C(30) 112.3(2) 1_555 1_555 1_555 yes
C(26) C(25) C(30) 110.0(2) 1_555 1_555 1_555 yes
C(25) C(26) C(27) 112.3(2) 1_555 1_555 1_555 yes
C(25) C(26) H(25) 109.2(2) 1_555 1_555 1_555 no
C(25) C(26) H(26) 109.3(2) 1_555 1_555 1_555 no
C(27) C(26) H(25) 110.2(2) 1_555 1_555 1_555 no
C(27) C(26) H(26) 109.2(2) 1_555 1_555 1_555 no
H(25) C(26) H(26) 106.4(3) 1_555 1_555 1_555 no
C(26) C(27) C(28) 111.7(2) 1_555 1_555 1_555 yes
C(26) C(27) H(27) 109.0(2) 1_555 1_555 1_555 no
C(26) C(27) H(28) 111.3(3) 1_555 1_555 1_555 no
C(28) C(27) H(27) 107.4(3) 1_555 1_555 1_555 no
C(28) C(27) H(28) 109.8(3) 1_555 1_555 1_555 no
H(27) C(27) H(28) 107.5(3) 1_555 1_555 1_555 no
C(27) C(28) C(29) 111.7(2) 1_555 1_555 1_555 yes
C(27) C(28) H(29) 111.3(3) 1_555 1_555 1_555 no
C(27) C(28) H(30) 108.5(3) 1_555 1_555 1_555 no
C(29) C(28) H(29) 110.7(3) 1_555 1_555 1_555 no
C(29) C(28) H(30) 107.9(3) 1_555 1_555 1_555 no
H(29) C(28) H(30) 106.6(3) 1_555 1_555 1_555 no
C(28) C(29) C(30) 111.3(3) 1_555 1_555 1_555 yes
C(28) C(29) H(31) 108.5(3) 1_555 1_555 1_555 no
C(28) C(29) H(32) 110.7(3) 1_555 1_555 1_555 no
C(30) C(29) H(31) 109.2(2) 1_555 1_555 1_555 no
C(30) C(29) H(32) 110.5(3) 1_555 1_555 1_555 no
H(31) C(29) H(32) 106.4(3) 1_555 1_555 1_555 no
C(25) C(30) C(29) 111.6(2) 1_555 1_555 1_555 yes
C(25) C(30) H(33) 109.5(2) 1_555 1_555 1_555 no
C(25) C(30) H(34) 109.2(2) 1_555 1_555 1_555 no
C(29) C(30) H(33) 109.1(2) 1_555 1_555 1_555 no
C(29) C(30) H(34) 110.5(3) 1_555 1_555 1_555 no
H(33) C(30) H(34) 106.9(2) 1_555 1_555 1_555 no

loop_
_geom_bond_atom_site_label_1
_geom_bond_atom_site_label_2
_geom_bond_distance
_geom_bond_site_symmetry_1
_geom_bond_site_symmetry_2
_geom_bond_publ_flag
O(1) C(15) 1.201(3) 1_555 1_555 yes
O(2) C(15) 1.325(3) 1_555 1_555 yes
O(2) C(16) 1.439(3) 1_555 1_555 yes
O(3) C(17) 1.202(3) 1_555 1_555 yes
O(4) C(17) 1.324(3) 1_555 1_555 yes
O(4) C(18) 1.445(3) 1_555 1_555 yes
O(5) C(19) 1.189(3) 1_555 1_555 yes
O(6) C(19) 1.322(3) 1_555 1_555 yes
O(6) C(20) 1.442(3) 1_555 1_555 yes
O(7) C(21) 1.196(3) 1_555 1_555 yes
O(8) C(21) 1.327(3) 1_555 1_555 yes
O(8) C(22) 1.448(3) 1_555 1_555 yes
O(9) C(23) 1.431(3) 1_555 1_555 yes
O(9) C(25) 1.429(3) 1_555 1_555 yes
O(10) C(24) 1.435(2) 1_555 1_555 yes
O(10) C(25) 1.428(3) 1_555 1_555 yes
C(1) C(2) 1.538(3) 1_555 1_555 yes
C(1) C(4) 1.604(3) 1_555 1_555 yes
C(1) C(6) 1.523(3) 1_555 1_555 yes
C(1) C(23) 1.508(3) 1_555 1_555 yes
C(2) C(3) 1.330(3) 1_555 1_555 yes
C(2) C(7) 1.474(3) 1_555 1_555 yes
C(3) C(4) 1.520(3) 1_555 1_555 yes
C(3) C(10) 1.474(3) 1_555 1_555 yes
C(4) C(5) 1.538(3) 1_555 1_555 yes
C(4) C(24) 1.515(3) 1_555 1_555 yes
C(5) C(6) 1.330(3) 1_555 1_555 yes
C(5) C(11) 1.466(3) 1_555 1_555 yes
C(6) C(14) 1.470(3) 1_555 1_555 yes
C(7) C(8) 1.517(3) 1_555 1_555 yes
C(8) C(9) 1.342(3) 1_555 1_555 yes
C(8) C(15) 1.491(3) 1_555 1_555 yes
C(9) C(10) 1.511(3) 1_555 1_555 yes
C(9) C(17) 1.502(3) 1_555 1_555 yes
C(11) C(12) 1.503(3) 1_555 1_555 yes
C(12) C(13) 1.345(3) 1_555 1_555 yes
C(12) C(19) 1.495(3) 1_555 1_555 yes
C(13) C(14) 1.503(3) 1_555 1_555 yes
C(13) C(21) 1.498(3) 1_555 1_555 yes
C(25) C(26) 1.520(3) 1_555 1_555 yes
C(25) C(30) 1.523(3) 1_555 1_555 yes
C(26) C(27) 1.519(4) 1_555 1_555 yes
C(27) C(28) 1.525(5) 1_555 1_555 yes
C(28) C(29) 1.510(4) 1_555 1_555 yes
C(29) C(30) 1.523(4) 1_555 1_555 yes

loop_
_geom_contact_atom_site_label_1
_geom_contact_atom_site_label_2
_geom_contact_distance
_geom_contact_site_symmetry_1
_geom_contact_site_symmetry_2
O(1) C(18) 3.377(3) 1_555 3_766
O(1) C(11) 3.414(3) 1_555 4_555
O(1) O(4) 3.539(3) 1_555 3_766
O(1) C(24) 3.594(3) 1_555 4_555
O(2) O(2) 3.388(3) 1_555 3_766
O(2) C(16) 3.481(3) 1_555 3_766
O(3) C(30) 3.575(3) 1_555 4_455
O(4) C(16) 3.592(3) 1_555 3_766
O(5) C(14) 3.396(3) 1_555 1_455
O(5) C(23) 3.554(3) 1_555 1_455
O(5) O(9) 3.591(3) 1_555 1_455
O(6) C(16) 3.535(3) 1_555 4_454
O(9) C(18) 3.498(3) 1_555 2_645
C(15) C(16) 3.460(3) 1_555 3_766
C(16) C(19) 3.519(3) 1_555 4_555

loop_
_geom_torsion_atom_site_label_1
_geom_torsion_atom_site_label_2
_geom_torsion_atom_site_label_3
_geom_torsion_atom_site_label_4
_geom_torsion
_geom_torsion_site_symmetry_1
_geom_torsion_site_symmetry_2
_geom_torsion_site_symmetry_3
_geom_torsion_site_symmetry_4
_geom_torsion_publ_flag
O(1) C(15) O(2) C(16) -2.5(3) 1_555 1_555 1_555 1_555 yes
O(1) C(15) C(8) C(7) -7.3(3) 1_555 1_555 1_555 1_555 yes
O(1) C(15) C(8) C(9) 169.6(2) 1_555 1_555 1_555 1_555 yes
O(2) C(15) C(8) C(7) 174.8(2) 1_555 1_555 1_555 1_555 yes
O(2) C(15) C(8) C(9) -8.4(3) 1_555 1_555 1_555 1_555 yes
O(3) C(17) O(4) C(18) 6.6(3) 1_555 1_555 1_555 1_555 yes
O(3) C(17) C(9) C(8) -101.0(3) 1_555 1_555 1_555 1_555 yes
O(3) C(17) C(9) C(10) 77.2(3) 1_555 1_555 1_555 1_555 yes
O(4) C(17) C(9) C(8) 85.3(3) 1_555 1_555 1_555 1_555 yes
O(4) C(17) C(9) C(10) -96.6(2) 1_555 1_555 1_555 1_555 yes
O(5) C(19) O(6) C(20) -6.4(4) 1_555 1_555 1_555 1_555 yes
O(5) C(19) C(12) C(11) -43.8(3) 1_555 1_555 1_555 1_555 yes
O(5) C(19) C(12) C(13) 133.1(3) 1_555 1_555 1_555 1_555 yes
O(6) C(19) C(12) C(11) 133.6(2) 1_555 1_555 1_555 1_555 yes
O(6) C(19) C(12) C(13) -49.5(3) 1_555 1_555 1_555 1_555 yes
O(7) C(21) O(8) C(22) -3.2(4) 1_555 1_555 1_555 1_555 yes
O(7) C(21) C(13) C(12) 128.4(3) 1_555 1_555 1_555 1_555 yes
O(7) C(21) C(13) C(14) -52.0(3) 1_555 1_555 1_555 1_555 yes
O(8) C(21) C(13) C(12) -53.9(3) 1_555 1_555 1_555 1_555 yes
O(8) C(21) C(13) C(14) 125.7(2) 1_555 1_555 1_555 1_555 yes
O(9) C(23) C(1) C(2) -140.8(2) 1_555 1_555 1_555 1_555 yes
O(9) C(23) C(1) C(4) -38.5(3) 1_555 1_555 1_555 1_555 yes
O(9) C(23) C(1) C(6) 65.6(2) 1_555 1_555 1_555 1_555 yes
O(9) C(25) O(10) C(24) -53.5(2) 1_555 1_555 1_555 1_555 yes
O(9) C(25) C(26) C(27) 172.5(2) 1_555 1_555 1_555 1_555 yes
O(9) C(25) C(30) C(29) -177.6(2) 1_555 1_555 1_555 1_555 yes
O(10) C(24) C(4) C(1) -34.5(3) 1_555 1_555 1_555 1_555 yes
O(10) C(24) C(4) C(3) 69.9(2) 1_555 1_555 1_555 1_555 yes
O(10) C(24) C(4) C(5) -136.7(2) 1_555 1_555 1_555 1_555 yes
O(10) C(25) O(9) C(23) -48.2(2) 1_555 1_555 1_555 1_555 yes
O(10) C(25) C(26) C(27) -66.3(3) 1_555 1_555 1_555 1_555 yes
O(10) C(25) C(30) C(29) 61.2(3) 1_555 1_555 1_555 1_555 yes
C(1) C(2) C(3) C(4) 1.6(2) 1_555 1_555 1_555 1_555 yes
C(1) C(2) C(3) C(10) 174.7(2) 1_555 1_555 1_555 1_555 yes
C(1) C(2) C(7) C(8) -166.3(2) 1_555 1_555 1_555 1_555 yes
C(1) C(4) C(3) C(2) -1.5(2) 1_555 1_555 1_555 1_555 yes
C(1) C(4) C(3) C(10) -173.2(3) 1_555 1_555 1_555 1_555 yes
C(1) C(4) C(5) C(6) -1.6(2) 1_555 1_555 1_555 1_555 yes
C(1) C(4) C(5) C(11) 173.2(3) 1_555 1_555 1_555 1_555 yes
C(1) C(6) C(5) C(4) 1.7(2) 1_555 1_555 1_555 1_555 yes
C(1) C(6) C(5) C(11) -174.2(2) 1_555 1_555 1_555 1_555 yes
C(1) C(6) C(14) C(13) 171.5(2) 1_555 1_555 1_555 1_555 yes
C(1) C(23) O(9) C(25) 91.0(2) 1_555 1_555 1_555 1_555 yes
C(2) C(1) C(4) C(3) 1.3(1) 1_555 1_555 1_555 1_555 yes
C(2) C(1) C(4) C(5) -113.8(1) 1_555 1_555 1_555 1_555 yes
C(2) C(1) C(4) C(24) 124.9(2) 1_555 1_555 1_555 1_555 yes
C(2) C(1) C(6) C(5) 80.2(2) 1_555 1_555 1_555 1_555 yes
C(2) C(1) C(6) C(14) -94.2(3) 1_555 1_555 1_555 1_555 yes
C(2) C(3) C(4) C(5) 80.1(2) 1_555 1_555 1_555 1_555 yes
C(2) C(3) C(4) C(24) -125.2(2) 1_555 1_555 1_555 1_555 yes
C(2) C(3) C(10) C(9) -4.2(3) 1_555 1_555 1_555 1_555 yes
C(2) C(7) C(8) C(9) -5.1(3) 1_555 1_555 1_555 1_555 yes
C(2) C(7) C(8) C(15) 171.7(2) 1_555 1_555 1_555 1_555 yes
C(3) C(2) C(1) C(4) -1.5(2) 1_555 1_555 1_555 1_555 yes
C(3) C(2) C(1) C(6) -83.8(2) 1_555 1_555 1_555 1_555 yes
C(3) C(2) C(1) C(23) 121.0(2) 1_555 1_555 1_555 1_555 yes
C(3) C(2) C(7) C(8) 2.5(3) 1_555 1_555 1_555 1_555 yes
C(3) C(4) C(1) C(6) 116.4(1) 1_555 1_555 1_555 1_555 yes
C(3) C(4) C(1) C(23) -120.3(2) 1_555 1_555 1_555 1_555 yes
C(3) C(4) C(5) C(6) -83.7(2) 1_555 1_555 1_555 1_555 yes
C(3) C(4) C(5) C(11) 91.1(3) 1_555 1_555 1_555 1_555 yes
C(3) C(10) C(9) C(8) 1.5(3) 1_555 1_555 1_555 1_555 yes
C(3) C(10) C(9) C(17) -176.7(2) 1_555 1_555 1_555 1_555 yes
C(4) C(1) C(2) C(7) 169.4(3) 1_555 1_555 1_555 1_555 yes
C(4) C(1) C(6) C(5) -1.6(2) 1_555 1_555 1_555 1_555 yes
C(4) C(1) C(6) C(14) -176.0(3) 1_555 1_555 1_555 1_555 yes
C(4) C(3) C(2) C(7) -171.1(2) 1_555 1_555 1_555 1_555 yes
C(4) C(3) C(10) C(9) 165.6(2) 1_555 1_555 1_555 1_555 yes
C(4) C(5) C(6) C(14) 177.2(2) 1_555 1_555 1_555 1_555 yes
C(4) C(5) C(11) C(12) -174.0(2) 1_555 1_555 1_555 1_555 yes
C(4) C(24) O(10) C(25) 90.3(2) 1_555 1_555 1_555 1_555 yes
C(5) C(4) C(1) C(6) 1.4(1) 1_555 1_555 1_555 1_555 yes
C(5) C(4) C(1) C(23) 124.6(2) 1_555 1_555 1_555 1_555 yes
C(5) C(4) C(3) C(10) -91.6(3) 1_555 1_555 1_555 1_555 yes
C(5) C(6) C(1) C(23) -124.8(2) 1_555 1_555 1_555 1_555 yes
C(5) C(6) C(14) C(13) -1.7(3) 1_555 1_555 1_555 1_555 yes
C(5) C(11) C(12) C(13) 0.0(3) 1_555 1_555 1_555 1_555 yes
C(5) C(11) C(12) C(19) 176.8(2) 1_555 1_555 1_555 1_555 yes
C(6) C(1) C(2) C(7) 87.1(3) 1_555 1_555 1_555 1_555 yes
C(6) C(1) C(4) C(24) -119.9(2) 1_555 1_555 1_555 1_555 yes
C(6) C(5) C(4) C(24) 121.2(2) 1_555 1_555 1_555 1_555 yes
C(6) C(5) C(11) C(12) -0.3(3) 1_555 1_555 1_555 1_555 yes
C(6) C(14) C(13) C(12) 1.3(3) 1_555 1_555 1_555 1_555 yes
C(6) C(14) C(13) C(21) -178.3(2) 1_555 1_555 1_555 1_555 yes
C(7) C(2) C(1) C(23) -68.1(3) 1_555 1_555 1_555 1_555 yes
C(7) C(2) C(3) C(10) 2.1(4) 1_555 1_555 1_555 1_555 yes
C(7) C(8) C(9) C(10) 3.2(3) 1_555 1_555 1_555 1_555 yes
C(7) C(8) C(9) C(17) -178.8(2) 1_555 1_555 1_555 1_555 yes
C(8) C(15) O(2) C(16) 175.4(2) 1_555 1_555 1_555 1_555 yes
C(9) C(17) O(4) C(18) -179.8(2) 1_555 1_555 1_555 1_555 yes
C(10) C(3) C(4) C(24) 63.1(3) 1_555 1_555 1_555 1_555 yes
C(10) C(9) C(8) C(15) -173.2(2) 1_555 1_555 1_555 1_555 yes
C(11) C(5) C(4) C(24) -64.0(3) 1_555 1_555 1_555 1_555 yes
C(11) C(5) C(6) C(14) 1.3(3) 1_555 1_555 1_555 1_555 yes
C(11) C(12) C(13) C(14) -0.6(3) 1_555 1_555 1_555 1_555 yes
C(11) C(12) C(13) C(21) 179.0(2) 1_555 1_555 1_555 1_555 yes
C(12) C(19) O(6) C(20) 176.2(2) 1_555 1_555 1_555 1_555 yes
C(13) C(21) O(8) C(22) 179.1(2) 1_555 1_555 1_555 1_555 yes
C(14) C(6) C(1) C(23) 60.7(3) 1_555 1_555 1_555 1_555 yes
C(14) C(13) C(12) C(19) -177.2(2) 1_555 1_555 1_555 1_555 yes
C(15) C(8) C(9) C(17) 4.7(3) 1_555 1_555 1_555 1_555 yes
C(19) C(12) C(13) C(21) 2.4(3) 1_555 1_555 1_555 1_555 yes
C(23) O(9) C(25) C(26) 69.9(2) 1_555 1_555 1_555 1_555 yes
C(23) O(9) C(25) C(30) -170.2(2) 1_555 1_555 1_555 1_555 yes
C(23) C(1) C(4) C(24) 3.3(3) 1_555 1_555 1_555 1_555 yes
C(24) O(10) C(25) C(26) -175.5(2) 1_555 1_555 1_555 1_555 yes
C(24) O(10) C(25) C(30) 64.6(2) 1_555 1_555 1_555 1_555 yes
C(25) C(26) C(27) C(28) -53.9(3) 1_555 1_555 1_555 1_555 yes
C(25) C(30) C(29) C(28) 56.4(3) 1_555 1_555 1_555 1_555 yes
C(26) C(25) C(30) C(29) -56.2(3) 1_555 1_555 1_555 1_555 yes
C(26) C(27) C(28) C(29) 53.1(4) 1_555 1_555 1_555 1_555 yes
C(27) C(26) C(25) C(30) 55.1(3) 1_555 1_555 1_555 1_555 yes
C(27) C(28) C(29) C(30) -54.3(3) 1_555 1_555 1_555 1_555 yes
